data_7058061
loop_
_publ_author_name
'Saxena, Priya'
'Thomas, Jisha Mary'
'Sivasankar, Chinnappan'
'Thirupathi, Natesan'

_publ_section_title
;
 Syntheses and structural aspects of six-membered palladacyclic complexes
 derived from N,N&#x2032;,N&#x2032;&#x2032;-triarylguanidines with N- or
 S-thiocyanate ligands
;
_journal_issue 5
_journal_name_full 'New Journal of Chemistry'
_journal_page_first 2307
_journal_paper_doi 10.1039/C8NJ04167A
_journal_volume 43
_journal_year 2019
_chemical_formula_moiety 'C30 H41 Cl3 N7 P Pd S, C H Cl3'
_chemical_formula_sum 'C30 H41 Cl3 N7 P Pd S'
_chemical_formula_weight 775.48
_space_group_crystal_system triclinic
_space_group_IT_number 2
_space_group_name_Hall '-P 1'
_space_group_name_H-M_alt 'P -1'
_symmetry_space_group_name_Hall '-P 1'
_symmetry_space_group_name_H-M 'P -1'
_atom_sites_solution_hydrogens geom
_audit_creation_method SHELXL-2016/6
_audit_update_record
;
2018-04-20 deposited with the CCDC.
2018-12-14 downloaded from the CCDC.
;
_cell_angle_alpha 110.543(4)
_cell_angle_beta 98.363(4)
_cell_angle_gamma 96.758(3)
_cell_formula_units_Z 2
_cell_length_a 11.6013(5)
_cell_length_b 12.8550(6)
_cell_length_c 13.2434(7)
_cell_measurement_reflns_used 7346
_cell_measurement_temperature 298(2)
_cell_measurement_theta_max 26.37
_cell_measurement_theta_min 3.22
_cell_volume 1799.19(16)
_computing_cell_refinement 'CrysAlisPro, Oxford Diffraction Ltd.'
_computing_data_collection 'CrysAlisPro, Oxford Diffraction Ltd.'
_computing_data_reduction 'CrysAlisPro, Oxford Diffraction Ltd.'
_computing_molecular_graphics 'OLEX 2-2.1'
_computing_publication_material 'WINGX V1.80.01'
_computing_structure_refinement 'SHELXL-2016/6 (Sheldrick, 2016)'
_computing_structure_solution SIR-92
_diffrn_ambient_temperature 298(2)
_diffrn_detector_area_resol_mean 0.3703
_diffrn_measured_fraction_theta_full 0.998
_diffrn_measured_fraction_theta_max 0.998
_diffrn_measurement_device_type 'Sapphire-3 CCD detector'
_diffrn_measurement_method 'OMEGA SCAN'
_diffrn_radiation_source 'fine-focus sealed tube'
_diffrn_radiation_type MoK\a
_diffrn_radiation_wavelength 0.71073
_diffrn_reflns_av_R_equivalents 0.0281
_diffrn_reflns_av_unetI/netI 0.0268
_diffrn_reflns_Laue_measured_fraction_full 0.998
_diffrn_reflns_Laue_measured_fraction_max 0.998
_diffrn_reflns_limit_h_max 14
_diffrn_reflns_limit_h_min -14
_diffrn_reflns_limit_k_max 16
_diffrn_reflns_limit_k_min -16
_diffrn_reflns_limit_l_max 16
_diffrn_reflns_limit_l_min -16
_diffrn_reflns_number 26544
_diffrn_reflns_point_group_measured_fraction_full 0.998
_diffrn_reflns_point_group_measured_fraction_max 0.998
_diffrn_reflns_theta_full 25.242
_diffrn_reflns_theta_max 26.372
_diffrn_reflns_theta_min 3.215
_exptl_absorpt_coefficient_mu 0.872
_exptl_absorpt_correction_T_max 0.8313
_exptl_absorpt_correction_T_min 0.8115
_exptl_absorpt_correction_type empirical
_exptl_absorpt_process_details 'CrysAlisPro 1.171.34.40 (2006)'
_exptl_crystal_colour Yellow
_exptl_crystal_density_diffrn 1.431
_exptl_crystal_density_method 'not measured'
_exptl_crystal_description Irregular
_exptl_crystal_F_000 796
_exptl_crystal_size_max 0.250
_exptl_crystal_size_mid 0.240
_exptl_crystal_size_min 0.220
_refine_diff_density_max 0.800
_refine_diff_density_min -0.685
_refine_diff_density_rms 0.076
_refine_ls_extinction_method none
_refine_ls_goodness_of_fit_ref 1.034
_refine_ls_hydrogen_treatment constr
_refine_ls_matrix_type full
_refine_ls_number_parameters 396
_refine_ls_number_reflns 7346
_refine_ls_number_restraints 0
_refine_ls_restrained_S_all 1.034
_refine_ls_R_factor_all 0.0518
_refine_ls_R_factor_gt 0.0473
_refine_ls_shift/su_max 0.018
_refine_ls_shift/su_mean 0.000
_refine_ls_structure_factor_coef Fsqd
_refine_ls_weighting_details 'w=1/[\s^2^(Fo^2^)+(0.0778P)^2^+1.5570P] where P=(Fo^2^+2Fc^2^)/3'
_refine_ls_weighting_scheme calc
_refine_ls_wR_factor_gt 0.1309
_refine_ls_wR_factor_ref 0.1348
_reflns_Friedel_coverage 0.000
_reflns_number_gt 6717
_reflns_number_total 7346
_reflns_threshold_expression 'I > 2\s(I)'
_cod_data_source_file c8nj04167a2.cif
_cod_data_source_block 16
_cod_depositor_comments
;
The following automatic conversions were performed:

'_exptl_absorpt_correction_type' value 'Empirical' changed to
'empirical' according to
/home/data/users/saulius/crontab/automatic-downloads/rss-feeds/RSC/lib/dictionaries/cif_core.dic
dictionary named 'cif_core.dic' version 2.4.2 from 2011-04-26.

Automatic conversion script
Id: cif_fix_values 4973 2017-02-22 13:04:09Z antanas 

 Adding full bibliography for 7058049--7058061.cif.
;
_cod_database_code 7058061
_shelx_shelxl_version_number 2016/6
_shelx_space_group_comment
;
The symmetry employed for this shelxl refinement is uniquely defined
by the following loop, which should always be used as a source of
symmetry information in preference to the above space-group names.
They are only intended as comments.
;
_shelx_estimated_absorpt_t_min 0.811
_shelx_estimated_absorpt_t_max 0.831

loop_
_space_group_symop_operation_xyz
'x, y, z'
'-x, -y, -z'

loop_
_atom_site_label
_atom_site_type_symbol
_atom_site_fract_x
_atom_site_fract_y
_atom_site_fract_z
_atom_site_U_iso_or_equiv
_atom_site_adp_type
_atom_site_occupancy
_atom_site_site_symmetry_order
_atom_site_calc_flag
_atom_site_refinement_flags_posn
_atom_site_refinement_flags_adp
Pd1 Pd 0.14195(2) -0.03505(2) 0.28102(2) 0.04253(11) Uani 1 1 d . .
P1 P -0.00844(9) -0.18343(8) 0.23001(9) 0.0540(2) Uani 1 1 d . .
S1 S 0.43357(13) -0.27446(12) 0.29174(12) 0.0810(4) Uani 1 1 d . .
Cl1 Cl 0.3870(4) -0.2117(2) 0.0036(3) 0.243(2) Uani 1 1 d . .
Cl2 Cl 0.2690(3) -0.4266(3) -0.0678(3) 0.1843(11) Uani 1 1 d . .
Cl3 Cl 0.5113(3) -0.3941(5) -0.0673(3) 0.249(2) Uani 1 1 d . .
N1 N 0.2804(2) 0.1052(2) 0.3371(2) 0.0428(6) Uani 1 1 d . .
N2 N 0.3581(3) 0.2902(2) 0.4598(3) 0.0577(8) Uani 1 1 d . .
H2 H 0.426122 0.272997 0.475084 0.069 Uiso 1 1 calc R U
N3 N 0.1567(2) 0.2286(2) 0.4077(2) 0.0449(6) Uani 1 1 d . .
H3 H 0.148185 0.275644 0.469787 0.054 Uiso 1 1 calc R U
N4 N -0.1219(3) -0.1551(4) 0.2905(4) 0.0752(10) Uani 1 1 d . .
N5 N -0.0562(4) -0.2356(3) 0.0946(3) 0.0803(11) Uani 1 1 d . .
N6 N 0.0214(4) -0.2960(3) 0.2566(4) 0.0882(13) Uani 1 1 d . .
N7 N 0.2644(3) -0.1367(3) 0.3000(3) 0.0615(8) Uani 1 1 d . .
C1 C 0.2666(3) 0.2047(3) 0.3987(3) 0.0422(7) Uani 1 1 d . .
C2 C 0.3962(3) 0.0889(3) 0.3196(3) 0.0467(8) Uani 1 1 d . .
C3 C 0.4801(3) 0.0786(3) 0.4007(4) 0.0546(9) Uani 1 1 d . .
H3A H 0.461032 0.083698 0.467884 0.066 Uiso 1 1 calc R U
C4 C 0.5903(4) 0.0611(4) 0.3818(4) 0.0692(11) Uani 1 1 d . .
H4 H 0.646263 0.054931 0.436337 0.083 Uiso 1 1 calc R U
C5 C 0.6182(4) 0.0527(4) 0.2835(5) 0.0780(14) Uani 1 1 d . .
H5 H 0.693287 0.040826 0.270899 0.094 Uiso 1 1 calc R U
C6 C 0.5367(4) 0.0616(4) 0.2030(4) 0.0744(12) Uani 1 1 d . .
H6 H 0.557060 0.054998 0.135940 0.089 Uiso 1 1 calc R U
C7 C 0.4238(4) 0.0802(3) 0.2188(3) 0.0583(9) Uani 1 1 d . .
C8 C 0.3338(5) 0.0882(5) 0.1306(4) 0.0860(15) Uani 1 1 d . .
H8A H 0.259037 0.043816 0.125543 0.129 Uiso 1 1 calc R U
H8B H 0.358829 0.060405 0.061570 0.129 Uiso 1 1 calc R U
H8C H 0.325411 0.165675 0.148020 0.129 Uiso 1 1 calc R U
C9 C 0.3489(3) 0.4064(3) 0.5002(3) 0.0480(8) Uani 1 1 d . .
C10 C 0.3630(4) 0.4635(3) 0.6116(4) 0.0633(10) Uani 1 1 d . .
H10 H 0.376941 0.425985 0.659556 0.076 Uiso 1 1 calc R U
C11 C 0.3564(5) 0.5777(4) 0.6525(4) 0.0784(13) Uani 1 1 d . .
H11 H 0.366117 0.616655 0.727926 0.094 Uiso 1 1 calc R U
C12 C 0.3360(4) 0.6320(4) 0.5828(5) 0.0777(13) Uani 1 1 d . .
H12 H 0.331269 0.708285 0.610573 0.093 Uiso 1 1 calc R U
C13 C 0.3225(4) 0.5766(4) 0.4734(5) 0.0710(12) Uani 1 1 d . .
H13 H 0.308717 0.615717 0.426975 0.085 Uiso 1 1 calc R U
C14 C 0.3284(3) 0.4621(3) 0.4277(3) 0.0572(9) Uani 1 1 d . .
C15 C 0.3152(5) 0.4019(5) 0.3057(4) 0.0849(14) Uani 1 1 d . .
H15A H 0.375349 0.356375 0.291431 0.127 Uiso 1 1 calc R U
H15B H 0.323476 0.456406 0.271613 0.127 Uiso 1 1 calc R U
H15C H 0.238458 0.354509 0.275978 0.127 Uiso 1 1 calc R U
C16 C 0.0551(3) 0.1812(3) 0.3217(3) 0.0414(7) Uani 1 1 d . .
C17 C 0.0332(3) 0.0675(3) 0.2536(3) 0.0441(7) Uani 1 1 d . .
C18 C -0.0654(3) 0.0331(3) 0.1663(3) 0.0576(9) Uani 1 1 d . .
H18 H -0.081351 -0.041354 0.116471 0.069 Uiso 1 1 calc R U
C19 C -0.1384(4) 0.1045(4) 0.1518(3) 0.0657(11) Uani 1 1 d . .
H19 H -0.202405 0.078520 0.092597 0.079 Uiso 1 1 calc R U
C20 C -0.1180(3) 0.2139(4) 0.2237(4) 0.0617(10) Uani 1 1 d . .
H20 H -0.169965 0.261317 0.214901 0.074 Uiso 1 1 calc R U
C21 C -0.0209(3) 0.2552(3) 0.3096(3) 0.0494(8) Uani 1 1 d . .
C22 C 0.0000(4) 0.3771(3) 0.3869(4) 0.0661(11) Uani 1 1 d . .
H22A H -0.064466 0.411714 0.367879 0.099 Uiso 1 1 calc R U
H22B H 0.072736 0.416376 0.380774 0.099 Uiso 1 1 calc R U
H22C H 0.004923 0.380937 0.461107 0.099 Uiso 1 1 calc R U
C23 C -0.1185(5) -0.0515(6) 0.3793(5) 0.0932(17) Uani 1 1 d . .
H23A H -0.054724 0.004259 0.380973 0.140 Uiso 1 1 calc R U
H23B H -0.192189 -0.025717 0.369308 0.140 Uiso 1 1 calc R U
H23C H -0.106484 -0.063244 0.447500 0.140 Uiso 1 1 calc R U
C24 C -0.2177(6) -0.2433(7) 0.2840(7) 0.148(3) Uani 1 1 d . .
H24A H -0.238893 -0.226215 0.354797 0.222 Uiso 1 1 calc R U
H24B H -0.191912 -0.314790 0.262213 0.222 Uiso 1 1 calc R U
H24C H -0.285352 -0.246803 0.230891 0.222 Uiso 1 1 calc R U
C25 C 0.0170(6) -0.2177(7) 0.0202(5) 0.128(3) Uani 1 1 d . .
H25A H 0.055643 -0.281187 -0.006459 0.191 Uiso 1 1 calc R U
H25B H 0.075591 -0.150353 0.058540 0.191 Uiso 1 1 calc R U
H25C H -0.031692 -0.209659 -0.040801 0.191 Uiso 1 1 calc R U
C26 C -0.1694(7) -0.3010(9) 0.0349(7) 0.170(4) Uani 1 1 d . .
H26A H -0.174360 -0.316670 -0.042127 0.255 Uiso 1 1 calc R U
H26B H -0.230110 -0.259552 0.060051 0.255 Uiso 1 1 calc R U
H26C H -0.180124 -0.370724 0.046721 0.255 Uiso 1 1 calc R U
C27 C 0.0553(8) -0.2835(7) 0.3679(7) 0.142(3) Uani 1 1 d . .
H27A H 0.005838 -0.340163 0.381885 0.213 Uiso 1 1 calc R U
H27B H 0.046626 -0.209898 0.415093 0.213 Uiso 1 1 calc R U
H27C H 0.136530 -0.291921 0.382279 0.213 Uiso 1 1 calc R U
C28 C 0.0670(7) -0.3853(5) 0.1780(7) 0.126(3) Uani 1 1 d . .
H28A H 0.147704 -0.384472 0.208235 0.189 Uiso 1 1 calc R U
H28B H 0.063565 -0.372631 0.110481 0.189 Uiso 1 1 calc R U
H28C H 0.019777 -0.457302 0.163885 0.189 Uiso 1 1 calc R U
C29 C 0.3348(4) -0.1928(3) 0.2962(3) 0.0558(9) Uani 1 1 d . .
C30 C 0.4068(7) -0.3369(6) 0.0041(6) 0.115(2) Uani 1 1 d . .
H30 H 0.424469 -0.334122 0.079742 0.137 Uiso 1 1 calc R U

loop_
_atom_site_aniso_label
_atom_site_aniso_U_11
_atom_site_aniso_U_22
_atom_site_aniso_U_33
_atom_site_aniso_U_23
_atom_site_aniso_U_13
_atom_site_aniso_U_12
Pd1 0.04056(16) 0.03284(15) 0.05098(17) 0.01216(11) 0.01166(11) 0.00262(10)
P1 0.0491(5) 0.0446(5) 0.0659(6) 0.0187(4) 0.0181(4) -0.0026(4)
S1 0.0898(8) 0.0886(8) 0.0888(8) 0.0488(7) 0.0262(7) 0.0485(7)
Cl1 0.374(6) 0.1004(17) 0.229(4) 0.072(2) 0.000(4) -0.010(2)
Cl2 0.159(2) 0.166(2) 0.214(3) 0.064(2) 0.054(2) -0.0216(18)
Cl3 0.152(2) 0.485(7) 0.216(3) 0.213(4) 0.080(2) 0.147(4)
N1 0.0384(13) 0.0358(13) 0.0500(15) 0.0096(11) 0.0121(11) 0.0078(11)
N2 0.0381(15) 0.0350(14) 0.081(2) 0.0067(14) -0.0023(14) 0.0019(11)
N3 0.0398(14) 0.0398(14) 0.0461(15) 0.0057(11) 0.0080(11) 0.0067(11)
N4 0.0508(19) 0.088(3) 0.085(3) 0.031(2) 0.0250(18) -0.0027(18)
N5 0.077(3) 0.066(2) 0.071(2) 0.0052(18) 0.0124(19) -0.0206(19)
N6 0.093(3) 0.058(2) 0.130(4) 0.050(3) 0.042(3) 0.007(2)
N7 0.0563(19) 0.0418(16) 0.083(2) 0.0210(16) 0.0124(16) 0.0067(14)
C1 0.0371(15) 0.0390(16) 0.0478(17) 0.0148(13) 0.0065(13) 0.0038(12)
C2 0.0408(17) 0.0318(15) 0.063(2) 0.0115(14) 0.0157(15) 0.0033(12)
C3 0.0490(19) 0.0483(19) 0.074(2) 0.0294(18) 0.0157(17) 0.0120(15)
C4 0.050(2) 0.069(3) 0.103(3) 0.045(3) 0.018(2) 0.0190(19)
C5 0.056(2) 0.071(3) 0.119(4) 0.038(3) 0.042(3) 0.023(2)
C6 0.075(3) 0.066(3) 0.081(3) 0.017(2) 0.042(2) 0.008(2)
C7 0.058(2) 0.0469(19) 0.060(2) 0.0085(16) 0.0148(17) 0.0018(16)
C8 0.090(3) 0.103(4) 0.050(2) 0.017(2) 0.011(2) 0.004(3)
C9 0.0354(16) 0.0343(16) 0.064(2) 0.0087(15) 0.0049(14) 0.0018(12)
C10 0.062(2) 0.053(2) 0.064(2) 0.0152(18) 0.0020(19) 0.0034(18)
C11 0.086(3) 0.059(3) 0.066(3) -0.004(2) 0.013(2) 0.006(2)
C12 0.074(3) 0.041(2) 0.103(4) 0.009(2) 0.022(3) 0.0083(19)
C13 0.064(2) 0.051(2) 0.106(4) 0.039(2) 0.021(2) 0.0059(19)
C14 0.0468(19) 0.054(2) 0.068(2) 0.0185(18) 0.0155(17) 0.0033(16)
C15 0.086(3) 0.098(4) 0.068(3) 0.031(3) 0.015(2) 0.006(3)
C16 0.0364(15) 0.0424(17) 0.0437(16) 0.0147(13) 0.0092(12) 0.0032(12)
C17 0.0401(16) 0.0450(17) 0.0435(17) 0.0149(14) 0.0077(13) 0.0005(13)
C18 0.060(2) 0.053(2) 0.049(2) 0.0145(16) 0.0000(17) -0.0007(17)
C19 0.058(2) 0.073(3) 0.057(2) 0.026(2) -0.0090(18) 0.001(2)
C20 0.050(2) 0.073(3) 0.070(3) 0.037(2) 0.0046(18) 0.0146(18)
C21 0.0424(17) 0.0486(19) 0.062(2) 0.0245(16) 0.0156(15) 0.0096(14)
C22 0.058(2) 0.054(2) 0.086(3) 0.021(2) 0.015(2) 0.0214(18)
C23 0.087(4) 0.132(5) 0.084(3) 0.050(3) 0.043(3) 0.049(3)
C24 0.088(4) 0.174(8) 0.167(7) 0.055(6) 0.053(5) -0.044(5)
C25 0.118(5) 0.147(6) 0.070(3) -0.012(4) 0.045(3) -0.022(4)
C26 0.131(6) 0.229(10) 0.106(5) 0.070(6) -0.033(5) -0.086(7)
C27 0.197(8) 0.150(7) 0.173(7) 0.129(6) 0.103(7) 0.091(6)
C28 0.125(5) 0.058(3) 0.178(8) 0.023(4) 0.031(5) 0.018(3)
C29 0.062(2) 0.047(2) 0.063(2) 0.0269(17) 0.0120(18) 0.0066(17)
C30 0.131(6) 0.136(6) 0.094(4) 0.067(4) 0.020(4) 0.018(5)

loop_
_atom_type_symbol
_atom_type_description
_atom_type_scat_dispersion_real
_atom_type_scat_dispersion_imag
_atom_type_scat_source
C C 0.0033 0.0016 'International Tables Vol C Tables 4.2.6.8 and 6.1.1.4'
H H 0.0000 0.0000 'International Tables Vol C Tables 4.2.6.8 and 6.1.1.4'
N N 0.0061 0.0033 'International Tables Vol C Tables 4.2.6.8 and 6.1.1.4'
P P 0.1023 0.0942 'International Tables Vol C Tables 4.2.6.8 and 6.1.1.4'
S S 0.1246 0.1234 'International Tables Vol C Tables 4.2.6.8 and 6.1.1.4'
Cl Cl 0.1484 0.1585 'International Tables Vol C Tables 4.2.6.8 and 6.1.1.4'
Pd Pd -0.9988 1.0072 'International Tables Vol C Tables 4.2.6.8 and 6.1.1.4'

loop_
_geom_angle_atom_site_label_1
_geom_angle_atom_site_label_2
_geom_angle_atom_site_label_3
_geom_angle
C17 Pd1 N7 174.53(13)
C17 Pd1 N1 87.22(12)
N7 Pd1 N1 89.64(11)
C17 Pd1 P1 92.85(10)
N7 Pd1 P1 90.52(9)
N1 Pd1 P1 176.95(8)
N4 P1 N5 109.0(2)
N4 P1 N6 101.6(2)
N5 P1 N6 103.1(2)
N4 P1 Pd1 114.32(15)
N5 P1 Pd1 110.72(14)
N6 P1 Pd1 117.08(17)
C1 N1 C2 118.5(3)
C1 N1 Pd1 121.5(2)
C2 N1 Pd1 119.5(2)
C1 N2 C9 124.3(3)
C1 N2 H2 117.8
C9 N2 H2 117.8
C1 N3 C16 124.4(3)
C1 N3 H3 117.8
C16 N3 H3 117.8
C23 N4 C24 111.8(5)
C23 N4 P1 122.9(3)
C24 N4 P1 122.5(5)
C26 N5 C25 110.7(5)
C26 N5 P1 127.2(4)
C25 N5 P1 122.1(4)
C27 N6 C28 114.8(5)
C27 N6 P1 118.2(4)
C28 N6 P1 120.9(5)
C29 N7 Pd1 170.2(4)
N1 C1 N2 123.5(3)
N1 C1 N3 120.9(3)
N2 C1 N3 115.5(3)
C7 C2 C3 120.1(3)
C7 C2 N1 118.8(3)
C3 C2 N1 121.0(3)
C4 C3 C2 120.3(4)
C4 C3 H3A 119.9
C2 C3 H3A 119.9
C5 C4 C3 120.1(4)
C5 C4 H4 120.0
C3 C4 H4 120.0
C4 C5 C6 120.3(4)
C4 C5 H5 119.8
C6 C5 H5 119.8
C5 C6 C7 121.6(4)
C5 C6 H6 119.2
C7 C6 H6 119.2
C2 C7 C6 117.6(4)
C2 C7 C8 120.5(4)
C6 C7 C8 121.9(4)
C7 C8 H8A 109.5
C7 C8 H8B 109.5
H8A C8 H8B 109.5
C7 C8 H8C 109.5
H8A C8 H8C 109.5
H8B C8 H8C 109.5
C10 C9 C14 120.5(3)
C10 C9 N2 119.0(4)
C14 C9 N2 120.4(3)
C9 C10 C11 119.7(4)
C9 C10 H10 120.2
C11 C10 H10 120.2
C12 C11 C10 120.1(4)
C12 C11 H11 119.9
C10 C11 H11 119.9
C13 C12 C11 120.5(4)
C13 C12 H12 119.8
C11 C12 H12 119.8
C12 C13 C14 122.0(4)
C12 C13 H13 119.0
C14 C13 H13 119.0
C13 C14 C9 117.2(4)
C13 C14 C15 121.3(4)
C9 C14 C15 121.4(4)
C14 C15 H15A 109.5
C14 C15 H15B 109.5
H15A C15 H15B 109.5
C14 C15 H15C 109.5
H15A C15 H15C 109.5
H15B C15 H15C 109.5
C17 C16 C21 122.4(3)
C17 C16 N3 121.2(3)
C21 C16 N3 116.3(3)
C16 C17 C18 115.5(3)
C16 C17 Pd1 120.1(2)
C18 C17 Pd1 124.3(3)
C19 C18 C17 122.6(4)
C19 C18 H18 118.7
C17 C18 H18 118.7
C20 C19 C18 120.1(4)
C20 C19 H19 119.9
C18 C19 H19 119.9
C19 C20 C21 120.7(4)
C19 C20 H20 119.6
C21 C20 H20 119.6
C20 C21 C16 118.3(3)
C20 C21 C22 119.3(3)
C16 C21 C22 122.3(3)
C21 C22 H22A 109.5
C21 C22 H22B 109.5
H22A C22 H22B 109.5
C21 C22 H22C 109.5
H22A C22 H22C 109.5
H22B C22 H22C 109.5
N4 C23 H23A 109.5
N4 C23 H23B 109.5
H23A C23 H23B 109.5
N4 C23 H23C 109.5
H23A C23 H23C 109.5
H23B C23 H23C 109.5
N4 C24 H24A 109.5
N4 C24 H24B 109.5
H24A C24 H24B 109.5
N4 C24 H24C 109.5
H24A C24 H24C 109.5
H24B C24 H24C 109.5
N5 C25 H25A 109.5
N5 C25 H25B 109.5
H25A C25 H25B 109.5
N5 C25 H25C 109.5
H25A C25 H25C 109.5
H25B C25 H25C 109.5
N5 C26 H26A 109.5
N5 C26 H26B 109.5
H26A C26 H26B 109.5
N5 C26 H26C 109.5
H26A C26 H26C 109.5
H26B C26 H26C 109.5
N6 C27 H27A 109.5
N6 C27 H27B 109.5
H27A C27 H27B 109.5
N6 C27 H27C 109.5
H27A C27 H27C 109.5
H27B C27 H27C 109.5
N6 C28 H28A 109.5
N6 C28 H28B 109.5
H28A C28 H28B 109.5
N6 C28 H28C 109.5
H28A C28 H28C 109.5
H28B C28 H28C 109.5
N7 C29 S1 178.8(4)
Cl1 C30 Cl3 115.0(5)
Cl1 C30 Cl2 104.0(4)
Cl3 C30 Cl2 106.1(5)
Cl1 C30 H30 110.5
Cl3 C30 H30 110.5
Cl2 C30 H30 110.5

loop_
_geom_bond_atom_site_label_1
_geom_bond_atom_site_label_2
_geom_bond_distance
Pd1 C17 2.014(3)
Pd1 N7 2.087(3)
Pd1 N1 2.101(3)
Pd1 P1 2.2601(9)
P1 N4 1.650(4)
P1 N5 1.659(4)
P1 N6 1.667(4)
S1 C29 1.636(4)
Cl1 C30 1.654(8)
Cl2 C30 1.774(8)
Cl3 C30 1.720(8)
N1 C1 1.297(4)
N1 C2 1.423(4)
N2 C1 1.357(4)
N2 C9 1.422(4)
N2 H2 0.8600
N3 C1 1.357(4)
N3 C16 1.419(4)
N3 H3 0.8600
N4 C23 1.426(7)
N4 C24 1.462(7)
N5 C26 1.424(7)
N5 C25 1.450(7)
N6 C27 1.416(9)
N6 C28 1.464(8)
N7 C29 1.146(5)
C2 C7 1.388(5)
C2 C3 1.394(5)
C3 C4 1.368(5)
C3 H3A 0.9300
C4 C5 1.358(7)
C4 H4 0.9300
C5 C6 1.364(7)
C5 H5 0.9300
C6 C7 1.391(6)
C6 H6 0.9300
C7 C8 1.489(6)
C8 H8A 0.9600
C8 H8B 0.9600
C8 H8C 0.9600
C9 C10 1.373(6)
C9 C14 1.395(5)
C10 C11 1.391(6)
C10 H10 0.9300
C11 C12 1.350(7)
C11 H11 0.9300
C12 C13 1.347(7)
C12 H12 0.9300
C13 C14 1.395(6)
C13 H13 0.9300
C14 C15 1.503(6)
C15 H15A 0.9600
C15 H15B 0.9600
C15 H15C 0.9600
C16 C17 1.392(5)
C16 C21 1.403(5)
C17 C18 1.406(5)
C18 C19 1.363(6)
C18 H18 0.9300
C19 C20 1.363(6)
C19 H19 0.9300
C20 C21 1.381(5)
C20 H20 0.9300
C21 C22 1.509(5)
C22 H22A 0.9600
C22 H22B 0.9600
C22 H22C 0.9600
C23 H23A 0.9600
C23 H23B 0.9600
C23 H23C 0.9600
C24 H24A 0.9600
C24 H24B 0.9600
C24 H24C 0.9600
C25 H25A 0.9600
C25 H25B 0.9600
C25 H25C 0.9600
C26 H26A 0.9600
C26 H26B 0.9600
C26 H26C 0.9600
C27 H27A 0.9600
C27 H27B 0.9600
C27 H27C 0.9600
C28 H28A 0.9600
C28 H28B 0.9600
C28 H28C 0.9600
C30 H30 0.9800

loop_
_geom_torsion_atom_site_label_1
_geom_torsion_atom_site_label_2
_geom_torsion_atom_site_label_3
_geom_torsion_atom_site_label_4
_geom_torsion
N5 P1 N4 C23 -133.6(4)
N6 P1 N4 C23 118.0(4)
Pd1 P1 N4 C23 -9.1(5)
N5 P1 N4 C24 66.8(6)
N6 P1 N4 C24 -41.7(6)
Pd1 P1 N4 C24 -168.7(5)
N4 P1 N5 C26 -30.9(7)
N6 P1 N5 C26 76.5(7)
Pd1 P1 N5 C26 -157.5(7)
N4 P1 N5 C25 148.7(5)
N6 P1 N5 C25 -104.0(5)
Pd1 P1 N5 C25 22.1(6)
N4 P1 N6 C27 -61.7(5)
N5 P1 N6 C27 -174.7(5)
Pd1 P1 N6 C27 63.5(5)
N4 P1 N6 C28 147.1(5)
N5 P1 N6 C28 34.2(5)
Pd1 P1 N6 C28 -87.7(5)
C2 N1 C1 N2 -9.5(5)
Pd1 N1 C1 N2 162.3(3)
C2 N1 C1 N3 172.1(3)
Pd1 N1 C1 N3 -16.1(4)
C9 N2 C1 N1 159.8(4)
C9 N2 C1 N3 -21.7(5)
C16 N3 C1 N1 -33.3(5)
C16 N3 C1 N2 148.2(3)
C1 N1 C2 C7 -104.9(4)
Pd1 N1 C2 C7 83.1(3)
C1 N1 C2 C3 76.8(4)
Pd1 N1 C2 C3 -95.2(3)
C7 C2 C3 C4 0.6(5)
N1 C2 C3 C4 178.9(3)
C2 C3 C4 C5 -0.5(6)
C3 C4 C5 C6 0.0(7)
C4 C5 C6 C7 0.5(7)
C3 C2 C7 C6 -0.2(5)
N1 C2 C7 C6 -178.5(3)
C3 C2 C7 C8 178.5(4)
N1 C2 C7 C8 0.2(5)
C5 C6 C7 C2 -0.4(6)
C5 C6 C7 C8 -179.1(5)
C1 N2 C9 C10 113.1(4)
C1 N2 C9 C14 -68.3(5)
C14 C9 C10 C11 0.3(6)
N2 C9 C10 C11 178.8(4)
C9 C10 C11 C12 0.1(7)
C10 C11 C12 C13 -0.3(8)
C11 C12 C13 C14 0.2(7)
C12 C13 C14 C9 0.2(6)
C12 C13 C14 C15 -178.9(4)
C10 C9 C14 C13 -0.4(5)
N2 C9 C14 C13 -178.9(3)
C10 C9 C14 C15 178.7(4)
N2 C9 C14 C15 0.1(5)
C1 N3 C16 C17 41.4(5)
C1 N3 C16 C21 -138.5(3)
C21 C16 C17 C18 4.7(5)
N3 C16 C17 C18 -175.2(3)
C21 C16 C17 Pd1 -176.9(2)
N3 C16 C17 Pd1 3.2(4)
C16 C17 C18 C19 -3.1(6)
Pd1 C17 C18 C19 178.6(3)
C17 C18 C19 C20 -0.4(7)
C18 C19 C20 C21 2.5(7)
C19 C20 C21 C16 -0.9(6)
C19 C20 C21 C22 179.2(4)
C17 C16 C21 C20 -2.9(5)
N3 C16 C21 C20 177.0(3)
C17 C16 C21 C22 177.0(4)
N3 C16 C21 C22 -3.0(5)
